data_9005300
loop_
_publ_author_name
'Schropfer, L.'
'Joswig, W.'

_publ_section_title
;
 Structure analyses of a partially dehydrated synthetic
 Ca-garronite single crystal under different T, pH2O conditions
 Sample: GAR145/27, T = 145 C, 27 mbar pH2O
;
_journal_name_full 'European Journal of Mineralogy'
_journal_page_first 53
_journal_page_last 66
_journal_volume 9
_journal_year 1997
_chemical_compound_source Synthetic
_chemical_formula_sum 'Al0.708 Ca0.354 H1.776 O4.888 Si1.292'
_chemical_name_mineral Garronite
_space_group_IT_number 92
_symmetry_space_group_name_Hall 'P 4abw 2nw'
_symmetry_space_group_name_H-M 'P 41 21 2'
_cell_angle_alpha 90
_cell_angle_beta 90
_cell_angle_gamma 90
_cell_formula_units_Z 8
_cell_length_a 9.790
_cell_length_b 9.790
_cell_length_c 9.097
_cell_volume 871.894
_database_code_amcsd 0006646
_diffrn_ambient_temperature 418.15
_exptl_crystal_density_diffrn 2.279
_cod_original_formula_sum '(Al.708 Si1.292) O4.888 Ca.354 H1.776'
_cod_database_code 9005300

loop_
_space_group_symop_operation_xyz
x,y,z
y,x,-z
1/2-y,1/2+x,1/4+z
1/2-x,1/2+y,1/4-z
-x,-y,1/2+z
-y,-x,1/2-z
1/2+y,1/2-x,3/4+z
1/2+x,1/2-y,3/4-z

loop_
_atom_site_label
_atom_site_fract_x
_atom_site_fract_y
_atom_site_fract_z
_atom_site_occupancy
_atom_site_U_iso_or_equiv
_atom_site_type_symbol
_atom_site_attached_hydrogens
AlT1 0.56293 0.56293 0.00000 0.35400 0.01370 Al 0
SiT1 0.56293 0.56293 0.00000 0.64600 0.01370 Si 0
AlT2 0.63562 0.06608 0.34790 0.35400 0.01360 Al 0
SiT2 0.63562 0.06608 0.34790 0.64600 0.01360 Si 0
AlT3 0.63170 0.36830 0.25000 0.35400 0.01540 Al 0
SiT3 0.63170 0.36830 0.25000 0.64600 0.01540 Si 0
O1 0.55910 0.69610 0.11090 1.00000 0.03270 O 0
O2 0.57210 0.07370 0.51670 1.00000 0.03030 O 0
O3 0.59350 0.20370 0.25480 1.00000 0.03470 O 0
O4 0.55360 0.42300 0.10020 1.00000 0.03320 O 0
Ca1 0.21270 0.92770 0.15930 0.25300 0.02800 Ca 0
Ca2 0.29650 0.97940 0.24140 0.10100 0.06800 Ca 0
OW 0.18820 0.30880 0.86180 0.88800 0.07600 O 0
H1 0.25300 0.32200 0.91300 0.88800 0.14000 H 0
H2 0.16000 0.24800 0.86600 0.88800 0.14000 H 0

loop_
_cod_changelog_entry_id
_cod_changelog_entry_author
_cod_changelog_entry_date
_cod_changelog_entry_text
1
;cod-tools version 3.8.0
Id: cif_guess_AMCSD_atom_types 9574 2023-05-10 09:00:05Z saulius
;
2023-05-10T18:49:58+03:00
;Derived atom types and hydrogen counts
from atom names that follow the AMCSD naming convention
(Wat == water, O-H == hydroxyl).
;

loop_
_cod_related_entry_id
_cod_related_entry_database
_cod_related_entry_code
1 AMCSD 0006646
